data_7211740
loop_
_publ_author_name
'Feng, Xun'
'Wang, Li-Ya'
'Zhao, Jian-She'
'Wang, Jian-Ge'
'Weng, Ng Seik'
'Liu, Bin'
'Shi, Xin-Ge'

_publ_section_title
;
 Series of anion-directed lanthanide-rigid-flexible frameworks: syntheses,
 structures, luminescence and magnetic properties
;
_journal_issue 3
_journal_name_full CrystEngComm
_journal_page_first 774
_journal_paper_doi 10.1039/b913977j
_journal_volume 12
_journal_year 2010
_chemical_formula_sum 'C22 H34 N2 O38 Sm4'
_chemical_formula_weight 1535.91
_chemical_name_systematic
;
?
;
_space_group_IT_number 2
_symmetry_cell_setting triclinic
_symmetry_space_group_name_Hall '-P 1'
_symmetry_space_group_name_H-M 'P -1'
_atom_sites_solution_hydrogens geom
_atom_sites_solution_primary direct
_atom_sites_solution_secondary difmap
_audit_creation_method SHELXL-97
_cell_angle_alpha 93.858(2)
_cell_angle_beta 103.532(2)
_cell_angle_gamma 107.906(2)
_cell_formula_units_Z 1
_cell_length_a 8.2591(17)
_cell_length_b 10.651(2)
_cell_length_c 13.120(3)
_cell_measurement_reflns_used 3833
_cell_measurement_temperature 294(2)
_cell_measurement_theta_max 28.19
_cell_measurement_theta_min 2.40
_cell_volume 1055.6(4)
_computing_cell_refinement 'Bruker SMART'
_computing_data_collection 'Bruker SMART'
_computing_data_reduction 'Bruker SAINT'
_computing_molecular_graphics 'Bruker SHELXTL'
_computing_publication_material 'Bruker SHELXTL'
_computing_structure_refinement 'SHELXL-97 (Sheldrick, 1997)'
_computing_structure_solution 'SHELXS-97 (Sheldrick, 1990)'
_diffrn_ambient_temperature 294(2)
_diffrn_measured_fraction_theta_full 0.994
_diffrn_measured_fraction_theta_max 0.994
_diffrn_measurement_device_type 'CCD area detector'
_diffrn_measurement_method 'phi and omega scans'
_diffrn_radiation_monochromator graphite
_diffrn_radiation_source 'fine-focus sealed tube'
_diffrn_radiation_type MoK\a
_diffrn_radiation_wavelength 0.71073
_diffrn_reflns_av_R_equivalents 0.0201
_diffrn_reflns_av_sigmaI/netI 0.0303
_diffrn_reflns_limit_h_max 10
_diffrn_reflns_limit_h_min -10
_diffrn_reflns_limit_k_max 12
_diffrn_reflns_limit_k_min -12
_diffrn_reflns_limit_l_max 15
_diffrn_reflns_limit_l_min -15
_diffrn_reflns_number 7897
_diffrn_reflns_theta_full 25.50
_diffrn_reflns_theta_max 25.50
_diffrn_reflns_theta_min 2.40
_exptl_absorpt_coefficient_mu 5.604
_exptl_absorpt_correction_T_max 0.4157
_exptl_absorpt_correction_T_min 0.2445
_exptl_absorpt_correction_type multi-scan
_exptl_absorpt_process_details sadabs
_exptl_crystal_colour colourless
_exptl_crystal_density_diffrn 2.416
_exptl_crystal_density_method 'not measured'
_exptl_crystal_description block
_exptl_crystal_F_000 732
_exptl_crystal_size_max 0.35
_exptl_crystal_size_mid 0.29
_exptl_crystal_size_min 0.19
_refine_diff_density_max 1.038
_refine_diff_density_min -0.995
_refine_diff_density_rms 0.135
_refine_ls_extinction_method none
_refine_ls_goodness_of_fit_ref 1.087
_refine_ls_hydrogen_treatment constr
_refine_ls_matrix_type full
_refine_ls_number_parameters 298
_refine_ls_number_reflns 3897
_refine_ls_number_restraints 0
_refine_ls_restrained_S_all 1.087
_refine_ls_R_factor_all 0.0306
_refine_ls_R_factor_gt 0.0253
_refine_ls_shift/su_max 0.001
_refine_ls_shift/su_mean 0.000
_refine_ls_structure_factor_coef Fsqd
_refine_ls_weighting_details 'calc w=1/[\s^2^(Fo^2^)+(0.0275P)^2^+0.5468P] where P=(Fo^2^+2Fc^2^)/3'
_refine_ls_weighting_scheme calc
_refine_ls_wR_factor_gt 0.0572
_refine_ls_wR_factor_ref 0.0601
_reflns_number_gt 3403
_reflns_number_total 3897
_reflns_threshold_expression >2sigma(I)
_cod_data_source_file b913977j.txt
_cod_data_source_block 3a
_cod_depositor_comments
;
The following automatic conversions were performed:

'_symmetry_cell_setting' value 'Triclinic' changed to 'triclinic'
according to /home/saulius/struct/CIF-dictionaries/cif_core.dic
dictionary named 'cif_core.dic' version 2.4.2 from 2011-04-26.

Automatic conversion script
Id: cif_fix_values 1891 2012-01-12 08:04:46Z andrius 
;
_cod_original_cell_volume 1055.5(4)
_cod_original_sg_symbol_H-M P-1
_cod_database_code 7211740

loop_
_symmetry_equiv_pos_as_xyz
'x, y, z'
'-x, -y, -z'

loop_
_atom_site_label
_atom_site_type_symbol
_atom_site_fract_x
_atom_site_fract_y
_atom_site_fract_z
_atom_site_U_iso_or_equiv
_atom_site_adp_type
_atom_site_occupancy
_atom_site_symmetry_multiplicity
_atom_site_calc_flag
_atom_site_refinement_flags
Sm1 Sm 0.72321(3) 0.320860(19) 0.104615(16) 0.01382(7) Uani 1 1 d .
Sm2 Sm 1.17397(3) -0.02848(2) 0.311834(17) 0.01452(7) Uani 1 1 d .
O1 O 0.5501(4) 0.1815(3) 0.2097(2) 0.0254(7) Uani 1 1 d .
O2 O 0.4605(4) 0.1436(3) 0.3563(3) 0.0293(8) Uani 1 1 d .
O3 O 0.9233(4) 0.5520(3) 0.1629(2) 0.0246(7) Uani 1 1 d .
O4 O 1.0394(4) 0.7417(3) 0.2745(3) 0.0312(8) Uani 1 1 d .
O5 O 0.6640(4) 0.4535(3) -0.0389(2) 0.0222(7) Uani 1 1 d .
O6 O 0.5207(4) 0.5896(3) -0.1057(2) 0.0231(7) Uani 1 1 d .
O7 O 0.7642(4) 0.0929(3) 0.0916(2) 0.0213(7) Uani 1 1 d .
O8 O 0.9325(4) -0.0265(3) 0.1614(2) 0.0208(7) Uani 1 1 d .
O9 O 0.9887(4) 0.3103(3) 0.2289(2) 0.0253(7) Uani 1 1 d .
O10 O 1.1330(4) 0.1839(3) 0.3105(3) 0.0347(9) Uani 1 1 d .
O11 O 1.2207(4) 0.0267(3) 0.5016(2) 0.0282(8) Uani 1 1 d .
O12 O 1.1028(4) 0.0697(3) 0.6320(2) 0.0296(8) Uani 1 1 d .
O13 O 0.4842(4) 0.1689(3) -0.0390(2) 0.0303(8) Uani 1 1 d .
H1W H 0.4162 0.0923 -0.0429 0.045 Uiso 1 1 d R
H2W H 0.4745 0.1951 -0.0972 0.045 Uiso 1 1 d R
O14 O 0.9096(4) 0.3152(3) -0.0148(3) 0.0284(8) Uani 1 1 d .
H3W H 0.9871 0.2806 0.0047 0.043 Uiso 1 1 d R
H4W H 0.9391 0.3716 -0.0535 0.043 Uiso 1 1 d R
O15 O 1.2846(4) -0.0592(3) 0.1621(3) 0.0349(9) Uani 1 1 d .
H5W H 1.2352 -0.1158 0.1083 0.052 Uiso 1 1 d R
H6W H 1.3743 -0.0022 0.1555 0.052 Uiso 1 1 d R
O16 O 1.3936(5) -0.1344(4) 0.3906(3) 0.0478(11) Uani 1 1 d .
H7W H 1.4139 -0.1912 0.3540 0.072 Uiso 1 1 d R
H8W H 1.4856 -0.0754 0.4252 0.072 Uiso 1 1 d R
O17 O 0.8554(4) 0.8074(3) -0.0395(3) 0.0346(8) Uani 1 1 d .
H10W H 0.7542 0.7530 -0.0651 0.052 Uiso 1 1 d R
H9W H 0.8573 0.8618 0.0095 0.052 Uiso 1 1 d R
O18 O 1.6534(7) 0.4584(7) 0.7240(4) 0.123(3) Uani 1 1 d .
H12W H 1.5994 0.5081 0.7350 0.184 Uiso 1 1 d R
H11W H 1.7603 0.4983 0.7333 0.184 Uiso 1 1 d R
O19 O 1.4147(9) 0.2419(6) 0.7683(4) 0.152(4) Uani 1 1 d .
H13W H 1.3106 0.2092 0.7314 0.227 Uiso 1 1 d R
H14W H 1.4717 0.3051 0.7431 0.227 Uiso 1 1 d R
N1 N 0.7524(5) 0.4268(3) 0.2925(3) 0.0175(8) Uani 1 1 d .
C1 C 0.6620(6) 0.3565(4) 0.3544(3) 0.0211(10) Uani 1 1 d .
C2 C 0.6730(7) 0.4133(5) 0.4553(4) 0.0360(13) Uani 1 1 d .
H2 H 0.6093 0.3636 0.4974 0.043 Uiso 1 1 calc R
C3 C 0.7794(8) 0.5440(5) 0.4927(4) 0.0441(15) Uani 1 1 d .
H3 H 0.7877 0.5837 0.5599 0.053 Uiso 1 1 calc R
C4 C 0.8738(7) 0.6153(5) 0.4282(4) 0.0307(12) Uani 1 1 d .
H4 H 0.9475 0.7031 0.4517 0.037 Uiso 1 1 calc R
C5 C 0.8558(6) 0.5531(4) 0.3288(3) 0.0186(9) Uani 1 1 d .
C6 C 0.5484(6) 0.2165(4) 0.3039(4) 0.0206(10) Uani 1 1 d .
C7 C 0.9472(6) 0.6214(4) 0.2493(4) 0.0202(10) Uani 1 1 d .
C8 C 0.5539(5) 0.5122(4) -0.0417(3) 0.0182(9) Uani 1 1 d .
C9 C 1.0928(6) 0.0278(4) 0.5384(3) 0.0213(10) Uani 1 1 d .
C11 C 0.8930(5) 0.0781(4) 0.1560(3) 0.0166(9) Uani 1 1 d .
C16 C 1.0159(6) 0.2024(4) 0.2385(4) 0.0215(10) Uani 1 1 d .

loop_
_atom_site_aniso_label
_atom_site_aniso_U_11
_atom_site_aniso_U_22
_atom_site_aniso_U_33
_atom_site_aniso_U_23
_atom_site_aniso_U_13
_atom_site_aniso_U_12
Sm1 0.01390(12) 0.01143(12) 0.01510(13) 0.00209(9) 0.00288(9) 0.00349(9)
Sm2 0.01540(12) 0.01173(12) 0.01476(13) 0.00166(9) 0.00307(9) 0.00298(9)
O1 0.0298(18) 0.0174(16) 0.0235(18) -0.0003(14) 0.0109(14) -0.0018(14)
O2 0.0280(18) 0.0261(18) 0.0281(19) 0.0047(15) 0.0110(15) -0.0020(15)
O3 0.0313(19) 0.0154(16) 0.0233(18) 0.0028(14) 0.0111(15) -0.0005(14)
O4 0.034(2) 0.0139(17) 0.040(2) 0.0007(15) 0.0132(16) -0.0026(15)
O5 0.0239(17) 0.0264(17) 0.0238(17) 0.0101(14) 0.0089(14) 0.0156(14)
O6 0.0266(17) 0.0264(18) 0.0226(17) 0.0141(14) 0.0094(14) 0.0134(14)
O7 0.0187(16) 0.0186(16) 0.0207(17) 0.0004(13) -0.0050(13) 0.0062(13)
O8 0.0270(17) 0.0155(16) 0.0200(16) 0.0012(13) 0.0022(13) 0.0105(14)
O9 0.0263(18) 0.0164(17) 0.0281(18) -0.0020(14) -0.0050(14) 0.0101(14)
O10 0.034(2) 0.0178(17) 0.036(2) -0.0057(15) -0.0194(16) 0.0097(15)
O11 0.0178(17) 0.046(2) 0.0185(17) 0.0007(15) 0.0052(14) 0.0079(15)
O12 0.0226(18) 0.042(2) 0.0170(17) -0.0077(15) 0.0028(14) 0.0046(15)
O13 0.0292(19) 0.0232(18) 0.0271(19) 0.0022(15) -0.0031(15) 0.0010(15)
O14 0.0300(19) 0.0316(19) 0.033(2) 0.0147(16) 0.0188(16) 0.0139(16)
O15 0.0282(19) 0.036(2) 0.032(2) -0.0081(16) 0.0155(16) -0.0038(16)
O16 0.038(2) 0.039(2) 0.064(3) 0.014(2) -0.002(2) 0.0197(19)
O17 0.0276(19) 0.0292(19) 0.045(2) -0.0035(17) 0.0107(17) 0.0085(16)
O18 0.083(4) 0.172(6) 0.053(3) -0.013(4) 0.031(3) -0.045(4)
O19 0.147(6) 0.086(4) 0.094(4) 0.051(4) -0.088(4) -0.060(4)
N1 0.0178(19) 0.0152(19) 0.0183(19) 0.0023(15) 0.0043(16) 0.0042(15)
C1 0.024(2) 0.021(2) 0.019(2) 0.0066(19) 0.008(2) 0.007(2)
C2 0.049(3) 0.031(3) 0.024(3) 0.004(2) 0.020(2) 0.000(3)
C3 0.068(4) 0.027(3) 0.026(3) -0.004(2) 0.015(3) 0.001(3)
C4 0.045(3) 0.016(2) 0.022(3) -0.002(2) 0.009(2) -0.001(2)
C5 0.021(2) 0.012(2) 0.021(2) 0.0028(18) 0.0036(19) 0.0050(18)
C6 0.018(2) 0.017(2) 0.026(3) 0.0063(19) 0.0054(19) 0.0035(19)
C7 0.019(2) 0.011(2) 0.027(3) 0.0043(19) 0.0016(19) 0.0015(18)
C8 0.017(2) 0.016(2) 0.017(2) -0.0003(18) 0.0022(18) 0.0022(19)
C9 0.021(2) 0.020(2) 0.020(2) 0.0047(19) 0.003(2) 0.004(2)
C11 0.016(2) 0.015(2) 0.017(2) 0.0011(18) 0.0068(18) 0.0021(18)
C16 0.021(2) 0.017(2) 0.024(3) -0.0007(19) 0.001(2) 0.007(2)

loop_
_atom_type_symbol
_atom_type_description
_atom_type_scat_dispersion_real
_atom_type_scat_dispersion_imag
_atom_type_scat_source
C C 0.0033 0.0016 'International Tables Vol C Tables 4.2.6.8 and 6.1.1.4'
H H 0.0000 0.0000 'International Tables Vol C Tables 4.2.6.8 and 6.1.1.4'
N N 0.0061 0.0033 'International Tables Vol C Tables 4.2.6.8 and 6.1.1.4'
O O 0.0106 0.0060 'International Tables Vol C Tables 4.2.6.8 and 6.1.1.4'
Sm Sm -0.1638 3.4418 'International Tables Vol C Tables 4.2.6.8 and 6.1.1.4'

loop_
_geom_angle_atom_site_label_1
_geom_angle_atom_site_label_2
_geom_angle_atom_site_label_3
_geom_angle
_geom_angle_site_symmetry_1
_geom_angle_site_symmetry_3
O13 Sm1 O9 136.30(10) . .
O13 Sm1 O14 85.04(11) . .
O9 Sm1 O14 79.09(11) . .
O13 Sm1 O3 144.75(11) . .
O9 Sm1 O3 73.52(10) . .
O14 Sm1 O3 83.73(10) . .
O13 Sm1 O1 80.57(11) . .
O9 Sm1 O1 87.70(11) . .
O14 Sm1 O1 142.35(10) . .
O3 Sm1 O1 126.10(10) . .
O13 Sm1 O5 73.35(10) . .
O9 Sm1 O5 135.07(10) . .
O14 Sm1 O5 70.03(10) . .
O3 Sm1 O5 71.41(10) . .
O1 Sm1 O5 136.10(10) . .
O13 Sm1 O6 78.34(11) . 2_665
O9 Sm1 O6 138.63(10) . 2_665
O14 Sm1 O6 135.20(10) . 2_665
O3 Sm1 O6 86.49(10) . 2_665
O1 Sm1 O6 75.25(10) . 2_665
O5 Sm1 O6 65.40(9) . 2_665
O13 Sm1 O7 71.06(10) . .
O9 Sm1 O7 65.31(9) . .
O14 Sm1 O7 71.14(10) . .
O3 Sm1 O7 134.75(10) . .
O1 Sm1 O7 71.30(10) . .
O5 Sm1 O7 128.66(10) . .
O6 Sm1 O7 137.50(10) 2_665 .
O13 Sm1 N1 135.77(11) . .
O9 Sm1 N1 69.42(11) . .
O14 Sm1 N1 139.18(11) . .
O3 Sm1 N1 63.19(10) . .
O1 Sm1 N1 62.92(10) . .
O5 Sm1 N1 116.14(10) . .
O6 Sm1 N1 69.25(10) 2_665 .
O7 Sm1 N1 115.19(10) . .
O4 Sm2 O10 146.25(12) 1_545 .
O4 Sm2 O15 83.95(12) 1_545 .
O10 Sm2 O15 105.58(13) . .
O4 Sm2 O2 141.97(12) 1_545 1_655
O10 Sm2 O2 71.32(11) . 1_655
O15 Sm2 O2 76.43(11) . 1_655
O4 Sm2 O11 105.18(12) 1_545 .
O10 Sm2 O11 82.41(12) . .
O15 Sm2 O11 150.74(11) . .
O2 Sm2 O11 79.85(11) 1_655 .
O4 Sm2 O8 84.24(11) 1_545 .
O10 Sm2 O8 67.16(10) . .
O15 Sm2 O8 77.22(11) . .
O2 Sm2 O8 121.58(10) 1_655 .
O11 Sm2 O8 130.64(10) . .
O4 Sm2 O16 71.50(12) 1_545 .
O10 Sm2 O16 141.33(12) . .
O15 Sm2 O16 80.49(13) . .
O2 Sm2 O16 73.32(12) 1_655 .
O11 Sm2 O16 76.45(12) . .
O8 Sm2 O16 148.53(12) . .
O4 Sm2 O12 75.75(11) 1_545 2_756
O10 Sm2 O12 77.86(12) . 2_756
O15 Sm2 O12 142.91(11) . 2_756
O2 Sm2 O12 136.35(11) 1_655 2_756
O11 Sm2 O12 65.88(10) . 2_756
O8 Sm2 O12 70.20(10) . 2_756
O16 Sm2 O12 120.29(12) . 2_756
C6 O1 Sm1 126.0(3) . .
C6 O2 Sm2 134.1(3) . 1_455
C7 O3 Sm1 125.6(3) . .
C7 O4 Sm2 171.9(3) . 1_565
C8 O5 Sm1 120.5(3) . .
C8 O6 Sm1 120.3(3) . 2_665
C8 O6 O17 99.5(3) . .
Sm1 O6 O17 109.24(13) 2_665 .
C11 O7 Sm1 118.4(3) . .
C11 O8 Sm2 118.3(3) . .
C16 O9 Sm1 121.4(3) . .
C16 O10 Sm2 121.0(3) . .
C9 O11 Sm2 120.1(3) . .
C9 O12 Sm2 118.8(3) . 2_756
C9 O12 O19 122.1(3) . .
Sm2 O12 O19 118.3(2) 2_756 .
Sm1 O13 H1W 132.8 . .
Sm1 O13 H2W 114.6 . .
H1W O13 H2W 112.2 . .
Sm1 O14 H3W 116.2 . .
Sm1 O14 H4W 125.8 . .
H3W O14 H4W 111.0 . .
Sm2 O15 H5W 127.6 . .
Sm2 O15 H6W 119.9 . .
H5W O15 H6W 111.8 . .
Sm2 O16 H7W 120.8 . .
Sm2 O16 H8W 108.9 . .
H7W O16 H8W 111.9 . .
O6 O17 H10W 9.4 . .
O6 O17 H9W 111.6 . .
H10W O17 H9W 111.0 . .
O19 O18 H12W 93.2 . .
O19 O18 H11W 143.9 . .
H12W O18 H11W 112.8 . .
O18 O19 O12 127.9(2) . .
O18 O19 H13W 122.7 . .
O12 O19 H13W 17.3 . .
O18 O19 H14W 11.8 . .
O12 O19 H14W 116.2 . .
H13W O19 H14W 111.1 . .
C5 N1 C1 119.5(4) . .
C5 N1 Sm1 120.2(3) . .
C1 N1 Sm1 120.3(3) . .
N1 C1 C2 121.1(4) . .
N1 C1 C6 114.3(4) . .
C2 C1 C6 124.6(4) . .
C3 C2 C1 119.4(5) . .
C3 C2 H2 120.3 . .
C1 C2 H2 120.3 . .
C2 C3 C4 118.9(5) . .
C2 C3 H3 120.5 . .
C4 C3 H3 120.5 . .
C5 C4 C3 118.6(4) . .
C5 C4 H4 120.7 . .
C3 C4 H4 120.7 . .
N1 C5 C4 122.5(4) . .
N1 C5 C7 113.7(4) . .
C4 C5 C7 123.8(4) . .
O2 C6 O1 124.9(4) . .
O2 C6 C1 118.6(4) . .
O1 C6 C1 116.4(4) . .
O4 C7 O3 124.8(4) . .
O4 C7 C5 118.1(4) . .
O3 C7 C5 117.1(4) . .
O5 C8 O6 126.6(4) . .
O5 C8 C8 117.1(5) . 2_665
O6 C8 C8 116.3(5) . 2_665
O12 C9 O11 126.2(4) . .
O12 C9 C9 116.6(5) . 2_756
O11 C9 C9 117.2(5) . 2_756
O7 C11 O8 126.9(4) . .
O7 C11 C16 116.4(4) . .
O8 C11 C16 116.7(4) . .
O9 C16 O10 125.7(4) . .
O9 C16 C11 117.8(4) . .
O10 C16 C11 116.4(4) . .

loop_
_geom_bond_atom_site_label_1
_geom_bond_atom_site_label_2
_geom_bond_distance
_geom_bond_site_symmetry_2
Sm1 O13 2.439(3) .
Sm1 O9 2.445(3) .
Sm1 O14 2.449(3) .
Sm1 O3 2.455(3) .
Sm1 O1 2.458(3) .
Sm1 O5 2.476(3) .
Sm1 O6 2.482(3) 2_665
Sm1 O7 2.553(3) .
Sm1 N1 2.566(4) .
Sm2 O4 2.319(3) 1_545
Sm2 O10 2.389(3) .
Sm2 O15 2.395(3) .
Sm2 O2 2.417(3) 1_655
Sm2 O11 2.431(3) .
Sm2 O8 2.462(3) .
Sm2 O16 2.484(3) .
Sm2 O12 2.485(3) 2_756
O1 C6 1.272(5) .
O2 C6 1.248(5) .
O2 Sm2 2.417(3) 1_455
O3 C7 1.250(5) .
O4 C7 1.248(5) .
O4 Sm2 2.319(3) 1_565
O5 C8 1.247(5) .
O6 C8 1.259(5) .
O6 Sm1 2.482(3) 2_665
O6 O17 2.905(5) .
O7 C11 1.253(5) .
O8 C11 1.255(5) .
O9 C16 1.246(5) .
O10 C16 1.257(5) .
O11 C9 1.262(5) .
O12 C9 1.254(5) .
O12 Sm2 2.485(3) 2_756
O12 O19 2.774(6) .
O13 H1W 0.8270 .
O13 H2W 0.8243 .
O14 H3W 0.8314 .
O14 H4W 0.8297 .
O15 H5W 0.8278 .
O15 H6W 0.8282 .
O16 H7W 0.8286 .
O16 H8W 0.8274 .
O17 H10W 0.8319 .
O17 H9W 0.8298 .
O18 O19 2.732(8) .
O18 H12W 0.8156 .
O18 H11W 0.8291 .
O19 H13W 0.8327 .
O19 H14W 0.8320 .
N1 C5 1.334(5) .
N1 C1 1.342(5) .
C1 C2 1.389(6) .
C1 C6 1.503(6) .
C2 C3 1.380(7) .
C2 H2 0.9300 .
C3 C4 1.389(7) .
C3 H3 0.9300 .
C4 C5 1.377(6) .
C4 H4 0.9300 .
C5 C7 1.523(6) .
C8 C8 1.553(8) 2_665
C9 C9 1.535(8) 2_756
C11 C16 1.556(6) .

loop_
_geom_hbond_atom_site_label_D
_geom_hbond_atom_site_label_H
_geom_hbond_atom_site_label_A
_geom_hbond_distance_DH
_geom_hbond_distance_HA
_geom_hbond_distance_DA
_geom_hbond_angle_DHA
_geom_hbond_site_symmetry_A
O13 H1W O7 0.83 2.02 2.832(4) 165.7 2_655
O13 H2W O19 0.82 1.86 2.680(6) 171.0 1_454
O14 H3W O17 0.83 1.82 2.648(5) 175.2 2_765
O14 H4W O3 0.83 2.09 2.847(4) 151.9 2_765
O15 H5W O14 0.83 2.20 2.982(5) 157.3 2_755
O15 H5W O7 0.83 2.65 3.239(4) 129.3 2_755
O15 H6W O1 0.83 2.01 2.731(4) 145.8 1_655
O16 H7W O19 0.83 2.51 3.241(10) 148.2 2_856
O16 H8W O11 0.83 2.27 2.982(5) 144.6 2_856
O17 H10W O6 0.83 2.09 2.905(5) 166.9 .
O17 H9W O8 0.83 2.10 2.894(5) 159.4 1_565
O18 H12W O6 0.82 2.51 3.133(7) 134.6 1_656
O18 H11W O9 0.83 2.34 3.107(6) 153.8 2_866
O19 H13W O12 0.83 1.99 2.774(6) 155.5 .
O19 H14W O18 0.83 1.92 2.732(8) 163.2 .

loop_
_geom_torsion_atom_site_label_1
_geom_torsion_atom_site_label_2
_geom_torsion_atom_site_label_3
_geom_torsion_atom_site_label_4
_geom_torsion
_geom_torsion_site_symmetry_1
_geom_torsion_site_symmetry_4
O13 Sm1 O1 C6 -154.7(4) . .
O9 Sm1 O1 C6 67.6(3) . .
O14 Sm1 O1 C6 136.3(3) . .
O3 Sm1 O1 C6 0.0(4) . .
O5 Sm1 O1 C6 -100.9(4) . .
O6 Sm1 O1 C6 -74.4(3) 2_665 .
O7 Sm1 O1 C6 132.2(4) . .
N1 Sm1 O1 C6 -0.4(3) . .
O13 Sm1 O3 C7 128.8(3) . .
O9 Sm1 O3 C7 -78.5(3) . .
O14 Sm1 O3 C7 -159.0(4) . .
O1 Sm1 O3 C7 -4.1(4) . .
O5 Sm1 O3 C7 130.0(4) . .
O6 Sm1 O3 C7 64.8(3) 2_665 .
O7 Sm1 O3 C7 -103.5(3) . .
N1 Sm1 O3 C7 -3.7(3) . .
O13 Sm1 O5 C8 90.1(3) . .
O9 Sm1 O5 C8 -129.7(3) . .
O14 Sm1 O5 C8 -179.2(3) . .
O3 Sm1 O5 C8 -89.2(3) . .
O1 Sm1 O5 C8 34.0(4) . .
O6 Sm1 O5 C8 5.5(3) 2_665 .
O7 Sm1 O5 C8 137.8(3) . .
N1 Sm1 O5 C8 -43.3(3) . .
O13 Sm1 O7 C11 -179.2(3) . .
O9 Sm1 O7 C11 3.2(3) . .
O14 Sm1 O7 C11 89.6(3) . .
O3 Sm1 O7 C11 29.7(4) . .
O1 Sm1 O7 C11 -93.0(3) . .
O5 Sm1 O7 C11 132.3(3) . .
O6 Sm1 O7 C11 -132.9(3) 2_665 .
N1 Sm1 O7 C11 -46.7(3) . .
O4 Sm2 O8 C11 157.9(3) 1_545 .
O10 Sm2 O8 C11 -3.8(3) . .
O15 Sm2 O8 C11 -117.0(3) . .
O2 Sm2 O8 C11 -51.9(3) 1_655 .
O11 Sm2 O8 C11 52.8(3) . .
O16 Sm2 O8 C11 -163.0(3) . .
O12 Sm2 O8 C11 81.0(3) 2_756 .
O13 Sm1 O9 C16 -10.6(4) . .
O14 Sm1 O9 C16 -81.4(4) . .
O3 Sm1 O9 C16 -168.0(4) . .
O1 Sm1 O9 C16 63.1(4) . .
O5 Sm1 O9 C16 -128.1(3) . .
O6 Sm1 O9 C16 127.6(3) 2_665 .
O7 Sm1 O9 C16 -7.3(3) . .
N1 Sm1 O9 C16 125.0(4) . .
O4 Sm2 O10 C16 -34.8(5) 1_545 .
O15 Sm2 O10 C16 67.9(4) . .
O2 Sm2 O10 C16 137.4(4) 1_655 .
O11 Sm2 O10 C16 -140.8(4) . .
O8 Sm2 O10 C16 -0.5(3) . .
O16 Sm2 O10 C16 162.2(3) . .
O12 Sm2 O10 C16 -74.0(4) 2_756 .
O4 Sm2 O11 C9 -76.1(3) 1_545 .
O10 Sm2 O11 C9 70.3(3) . .
O15 Sm2 O11 C9 178.8(3) . .
O2 Sm2 O11 C9 142.6(3) 1_655 .
O8 Sm2 O11 C9 19.4(4) . .
O16 Sm2 O11 C9 -142.3(3) . .
O12 Sm2 O11 C9 -9.8(3) 2_756 .
C9 O12 O19 O18 42.2(6) . .
Sm2 O12 O19 O18 -127.4(4) 2_756 .
O13 Sm1 N1 C5 -141.0(3) . .
O9 Sm1 N1 C5 82.8(3) . .
O14 Sm1 N1 C5 40.9(4) . .
O3 Sm1 N1 C5 1.4(3) . .
O1 Sm1 N1 C5 -178.9(3) . .
O5 Sm1 N1 C5 -48.3(3) . .
O6 Sm1 N1 C5 -95.4(3) 2_665 .
O7 Sm1 N1 C5 130.8(3) . .
O13 Sm1 N1 C1 38.0(4) . .
O9 Sm1 N1 C1 -98.1(3) . .
O14 Sm1 N1 C1 -140.1(3) . .
O3 Sm1 N1 C1 -179.5(3) . .
O1 Sm1 N1 C1 0.1(3) . .
O5 Sm1 N1 C1 130.7(3) . .
O6 Sm1 N1 C1 83.7(3) 2_665 .
O7 Sm1 N1 C1 -50.2(3) . .
C5 N1 C1 C2 0.6(7) . .
Sm1 N1 C1 C2 -178.5(4) . .
C5 N1 C1 C6 179.1(4) . .
Sm1 N1 C1 C6 0.1(5) . .
N1 C1 C2 C3 -0.3(8) . .
C6 C1 C2 C3 -178.7(5) . .
C1 C2 C3 C4 -0.4(9) . .
C2 C3 C4 C5 0.8(8) . .
C1 N1 C5 C4 -0.2(7) . .
Sm1 N1 C5 C4 178.9(4) . .
C1 N1 C5 C7 -178.8(4) . .
Sm1 N1 C5 C7 0.3(5) . .
C3 C4 C5 N1 -0.5(8) . .
C3 C4 C5 C7 178.0(5) . .
Sm2 O2 C6 O1 -34.8(7) 1_455 .
Sm2 O2 C6 C1 145.2(3) 1_455 .
Sm1 O1 C6 O2 -179.4(3) . .
Sm1 O1 C6 C1 0.6(5) . .
N1 C1 C6 O2 179.6(4) . .
C2 C1 C6 O2 -1.9(7) . .
N1 C1 C6 O1 -0.4(6) . .
C2 C1 C6 O1 178.1(5) . .
Sm2 O4 C7 O3 93(2) 1_565 .
Sm2 O4 C7 C5 -87(2) 1_565 .
Sm1 O3 C7 O4 -174.5(3) . .
Sm1 O3 C7 C5 5.2(5) . .
N1 C5 C7 O4 176.4(4) . .
C4 C5 C7 O4 -2.2(7) . .
N1 C5 C7 O3 -3.3(6) . .
C4 C5 C7 O3 178.0(4) . .
Sm1 O5 C8 O6 174.8(3) . .
Sm1 O5 C8 C8 -5.3(6) . 2_665
Sm1 O6 C8 O5 174.8(3) 2_665 .
O17 O6 C8 O5 -66.3(5) . .
Sm1 O6 C8 C8 -5.1(6) 2_665 2_665
O17 O6 C8 C8 113.8(4) . 2_665
Sm2 O12 C9 O11 -171.0(3) 2_756 .
O19 O12 C9 O11 19.5(6) . .
Sm2 O12 C9 C9 8.7(6) 2_756 2_756
O19 O12 C9 C9 -160.8(4) . 2_756
Sm2 O11 C9 O12 -170.9(4) . .
Sm2 O11 C9 C9 9.4(6) . 2_756
Sm1 O7 C11 O8 179.6(3) . .
Sm1 O7 C11 C16 0.0(5) . .
Sm2 O8 C11 O7 -172.6(3) . .
Sm2 O8 C11 C16 6.9(5) . .
Sm1 O9 C16 O10 -168.6(4) . .
Sm1 O9 C16 C11 10.2(6) . .
Sm2 O10 C16 O9 -177.3(4) . .
Sm2 O10 C16 C11 3.9(6) . .
O7 C11 C16 O9 -6.6(6) . .
O8 C11 C16 O9 173.8(4) . .
O7 C11 C16 O10 172.3(4) . .
O8 C11 C16 O10 -7.3(6) . .
